data_2218460
loop_
_publ_author_name
'Li, Xiao-Feng'
'An, Yan'
'Yin, Yan-Sheng'

_publ_section_title
;
 2,3-Diaminophenazine tetrahydrate
;
_journal_coeditor_code LH2601
_journal_issue 6
_journal_name_full 'Acta Crystallographica Section E'
_journal_page_first o1000
_journal_paper_doi 10.1107/S1600536808009598
_journal_volume 64
_journal_year 2008
_chemical_formula_iupac 'C12 H10 N4, 4H2 O'
_chemical_formula_moiety 'C12 H10 N4, 4(H2 O)'
_chemical_formula_sum 'C12 H18 N4 O4'
_chemical_formula_weight 282.30
_chemical_name_systematic
;
2,3-Diaminophenazine tetrahydrate
;
_space_group_IT_number 29
_symmetry_cell_setting orthorhombic
_symmetry_space_group_name_Hall 'P 2c -2ac'
_symmetry_space_group_name_H-M 'P c a 21'
_atom_sites_solution_hydrogens geom
_atom_sites_solution_primary direct
_atom_sites_solution_secondary difmap
_audit_creation_method SHELXL-97
_cell_angle_alpha 90.00
_cell_angle_beta 90.00
_cell_angle_gamma 90.00
_cell_formula_units_Z 4
_cell_length_a 16.7593(18)
_cell_length_b 18.1200(19)
_cell_length_c 4.7834(5)
_cell_measurement_reflns_used 3569
_cell_measurement_temperature 293(2)
_cell_measurement_theta_max 24.32
_cell_measurement_theta_min 2.65
_cell_volume 1452.6(3)
_computing_cell_refinement 'SAINT (Bruker, 2001)'
_computing_data_collection 'SMART (Bruker, 2001)'
_computing_data_reduction 'SAINT (Bruker, 2001)'
_computing_molecular_graphics 'SHELXTL (Sheldrick, 2008)'
_computing_publication_material 'SHELXTL (Sheldrick, 2008)'
_computing_structure_refinement 'SHELXL97 (Sheldrick, 2008)'
_computing_structure_solution 'SHELXS97 (Sheldrick, 2008)'
_diffrn_ambient_temperature 293(2)
_diffrn_measured_fraction_theta_full 0.999
_diffrn_measured_fraction_theta_max 0.999
_diffrn_measurement_device_type 'Bruker SMART APEX area-detector'
_diffrn_measurement_method '\f and \w'
_diffrn_radiation_monochromator graphite
_diffrn_radiation_source 'fine-focus sealed tube'
_diffrn_radiation_type MoK\a
_diffrn_radiation_wavelength 0.71073
_diffrn_reflns_av_R_equivalents 0.0223
_diffrn_reflns_av_sigmaI/netI 0.0217
_diffrn_reflns_limit_h_max 18
_diffrn_reflns_limit_h_min -20
_diffrn_reflns_limit_k_max 22
_diffrn_reflns_limit_k_min -19
_diffrn_reflns_limit_l_max 5
_diffrn_reflns_limit_l_min -5
_diffrn_reflns_number 7735
_diffrn_reflns_theta_full 26.00
_diffrn_reflns_theta_max 26.00
_diffrn_reflns_theta_min 1.12
_diffrn_standards_decay_% 0
_diffrn_standards_interval_time 0
_diffrn_standards_number 0
_exptl_absorpt_coefficient_mu 0.098
_exptl_absorpt_correction_T_max 0.9772
_exptl_absorpt_correction_T_min 0.9646
_exptl_absorpt_correction_type multi-scan
_exptl_absorpt_process_details '(SADABS; Sheldrick, 1996)'
_exptl_crystal_colour Black
_exptl_crystal_density_diffrn 1.291
_exptl_crystal_density_method 'not measured'
_exptl_crystal_description Block
_exptl_crystal_F_000 600
_exptl_crystal_size_max 0.37
_exptl_crystal_size_mid 0.32
_exptl_crystal_size_min 0.23
_refine_diff_density_max 0.292
_refine_diff_density_min -0.123
_refine_ls_extinction_method none
_refine_ls_goodness_of_fit_ref 1.139
_refine_ls_hydrogen_treatment mixed
_refine_ls_matrix_type full
_refine_ls_number_parameters 225
_refine_ls_number_reflns 1608
_refine_ls_number_restraints 17
_refine_ls_restrained_S_all 1.135
_refine_ls_R_factor_all 0.0537
_refine_ls_R_factor_gt 0.0478
_refine_ls_shift/su_max 0.000
_refine_ls_shift/su_mean 0.000
_refine_ls_structure_factor_coef Fsqd
_refine_ls_weighting_details 'calc w=1/[\s^2^(Fo^2^)+(0.0963P)^2^] where P=(Fo^2^+2Fc^2^)/3'
_refine_ls_weighting_scheme calc
_refine_ls_wR_factor_gt 0.1260
_refine_ls_wR_factor_ref 0.1397
_reflns_number_gt 1432
_reflns_number_total 1608
_reflns_threshold_expression I>2\s(I)
_cod_data_source_file lh2601.cif
_cod_data_source_block I
_cod_depositor_comments
;
The following automatic conversions were performed:
'_symmetry_cell_setting' value 'Orthorhombic' changed to 'orthorhombic'
according to '/home/saulius/struct/CIF-dictionaries/cif_core.dic'
dictionary named 'cif_core.dic' version 2.4.1 from 2010-06-29.

Automatic conversion script
Id: cif_fix_enum 1527 2010-12-29 10:47:43Z saulius 

The following automatic conversions were performed:

'_symmetry_cell_setting' value 'Orthorhombic' changed to
'orthorhombic' according to
/home/saulius/struct/CIF-dictionaries/cif_core.dic dictionary named
'cif_core.dic' version 2.4.1 from 2010-06-29.

Automatic conversion script
Id: cif_fix_values 1715 2011-07-08 13:25:40Z adriana 
;
_cod_database_code 2218460
_cod_database_fobs_code 2218460

loop_
_symmetry_equiv_pos_as_xyz
'x, y, z'
'-x, -y, z+1/2'
'x+1/2, -y, z'
'-x+1/2, y, z+1/2'

loop_
_atom_site_type_symbol
_atom_site_label
_atom_site_fract_x
_atom_site_fract_y
_atom_site_fract_z
_atom_site_U_iso_or_equiv
_atom_site_adp_type
_atom_site_calc_flag
_atom_site_refinement_flags
_atom_site_occupancy
N N1 0.51508(13) 0.31719(12) 0.3965(5) 0.0417(6) Uani d . 1
N N2 0.51933(12) 0.16406(12) 0.2821(6) 0.0410(5) Uani d . 1
C C10 0.46946(14) 0.20894(15) 0.1460(6) 0.0393(6) Uani d . 1
C C11 0.41763(15) 0.18021(16) -0.0623(7) 0.0443(7) Uani d . 1
H H11A 0.4184 0.1299 -0.1008 0.053 Uiso calc R 1
C C1 0.56542(15) 0.27142(16) 0.5338(6) 0.0418(7) Uani d . 1
C C12 0.36660(15) 0.22488(17) -0.2076(6) 0.0445(7) Uani d . 1
C C8 0.41408(16) 0.33188(16) 0.0507(7) 0.0456(7) Uani d . 1
H H8A 0.4123 0.3823 0.0873 0.055 Uiso calc R 1
C C9 0.46739(15) 0.28738(15) 0.2042(6) 0.0394(6) Uani d . 1
N N4 0.31334(15) 0.19700(17) -0.3960(7) 0.0603(8) Uani d D 1
H H4B 0.3134(18) 0.1476(6) -0.403(10) 0.072 Uiso d D 1
H H4C 0.2916(19) 0.2287(16) -0.520(7) 0.072 Uiso d D 1
N N3 0.30987(17) 0.34664(19) -0.2858(6) 0.0630(8) Uani d D 1
H H3B 0.315(2) 0.3961(7) -0.263(12) 0.076 Uiso d D 1
H H3C 0.2912(19) 0.333(2) -0.454(4) 0.076 Uiso d D 1
C C5 0.62032(15) 0.14891(17) 0.6301(7) 0.0498(7) Uani d . 1
H H5A 0.6222 0.0985 0.5942 0.060 Uiso calc R 1
C C6 0.56701(14) 0.19474(15) 0.4760(6) 0.0401(6) Uani d . 1
C C2 0.61674(16) 0.30014(19) 0.7428(7) 0.0512(8) Uani d . 1
H H2A 0.6163 0.3504 0.7828 0.061 Uiso calc R 1
C C7 0.36499(15) 0.30342(16) -0.1501(6) 0.0446(7) Uani d . 1
C C4 0.66820(16) 0.1785(2) 0.8286(7) 0.0561(8) Uani d . 1
H H4A 0.7025 0.1480 0.9289 0.067 Uiso calc R 1
C C3 0.66680(18) 0.25428(18) 0.8851(7) 0.0576(9) Uani d . 1
H H3A 0.7004 0.2736 1.0213 0.069 Uiso calc R 1
O O4W 0.54392(14) 0.01642(12) 0.1437(6) 0.0592(6) Uani d D 1
O O3W 0.53446(19) 0.47020(15) 0.4439(8) 0.0798(8) Uani d D 1
O O2W 0.29410(18) 0.02670(19) 0.5763(7) 0.0818(8) Uani d D 1
O O1W 0.7032(3) 0.4897(3) 0.3542(10) 0.1042(11) Uani d D 1
H H4WB 0.541(2) 0.0631(11) 0.182(8) 0.088(14) Uiso d D 1
H H3WB 0.535(3) 0.4238(14) 0.396(16) 0.16(3) Uiso d D 1
H H4WA 0.516(2) 0.0085(18) -0.004(7) 0.070(12) Uiso d D 1
H H3WA 0.4832(14) 0.481(2) 0.455(16) 0.14(2) Uiso d D 1
H H2WA 0.3416(11) 0.014(2) 0.601(11) 0.102(16) Uiso d D 1
H H1WA 0.723(3) 0.469(4) 0.495(12) 0.22(4) Uiso d D 1
H H2WB 0.266(2) 0.016(2) 0.724(8) 0.093(16) Uiso d D 1
H H1WB 0.6547(14) 0.478(2) 0.330(13) 0.11(2) Uiso d D 1

loop_
_atom_site_aniso_label
_atom_site_aniso_U_11
_atom_site_aniso_U_22
_atom_site_aniso_U_33
_atom_site_aniso_U_12
_atom_site_aniso_U_13
_atom_site_aniso_U_23
N1 0.0396(11) 0.0510(12) 0.0344(13) -0.0021(9) 0.0026(10) -0.0015(11)
N2 0.0359(11) 0.0526(12) 0.0346(12) 0.0009(9) 0.0026(11) -0.0002(11)
C10 0.0319(12) 0.0550(14) 0.0311(14) -0.0024(10) 0.0056(12) 0.0001(12)
C11 0.0373(13) 0.0571(15) 0.0386(15) -0.0018(12) -0.0006(13) -0.0059(13)
C1 0.0337(13) 0.0606(16) 0.0309(15) -0.0032(11) 0.0033(11) 0.0012(12)
C12 0.0302(13) 0.0741(18) 0.0293(14) -0.0081(12) 0.0057(11) -0.0011(14)
C8 0.0444(14) 0.0551(14) 0.0375(16) 0.0061(12) 0.0035(13) 0.0010(13)
C9 0.0361(12) 0.0509(14) 0.0313(16) 0.0018(11) 0.0035(11) -0.0008(12)
N4 0.0465(14) 0.092(2) 0.0428(16) -0.0086(13) -0.0108(13) -0.0011(17)
N3 0.0539(15) 0.089(2) 0.0463(17) 0.0191(14) -0.0071(14) 0.0025(15)
C5 0.0394(13) 0.0697(17) 0.0401(17) 0.0079(12) 0.0028(13) 0.0071(16)
C6 0.0303(12) 0.0586(15) 0.0315(15) -0.0004(10) 0.0021(12) 0.0022(13)
C2 0.0423(15) 0.0733(18) 0.0379(17) -0.0112(13) 0.0007(13) -0.0048(16)
C7 0.0357(13) 0.0699(18) 0.0282(15) 0.0063(12) 0.0034(12) 0.0024(13)
C4 0.0358(14) 0.090(2) 0.0421(18) 0.0057(15) -0.0020(13) 0.0131(17)
C3 0.0379(15) 0.098(3) 0.0366(16) -0.0096(15) -0.0058(14) 0.0019(17)
O4W 0.0671(14) 0.0536(12) 0.0569(15) 0.0009(10) -0.0081(13) 0.0014(12)
O3W 0.103(2) 0.0588(14) 0.078(2) -0.0099(13) -0.003(2) -0.0042(14)
O2W 0.0642(17) 0.118(2) 0.0636(18) 0.0089(16) -0.0007(16) 0.0027(17)
O1W 0.097(2) 0.123(3) 0.092(3) -0.006(2) 0.007(2) 0.011(2)

loop_
_atom_type_symbol
_atom_type_description
_atom_type_scat_dispersion_real
_atom_type_scat_dispersion_imag
_atom_type_scat_source
C C 0.0033 0.0016 'International Tables Vol C Tables 4.2.6.8 and 6.1.1.4'
H H 0.0000 0.0000 'International Tables Vol C Tables 4.2.6.8 and 6.1.1.4'
N N 0.0061 0.0033 'International Tables Vol C Tables 4.2.6.8 and 6.1.1.4'
O O 0.0106 0.0060 'International Tables Vol C Tables 4.2.6.8 and 6.1.1.4'

loop_
_geom_angle_atom_site_label_1
_geom_angle_atom_site_label_2
_geom_angle_atom_site_label_3
_geom_angle
C9 N1 C1 117.4(2)
C10 N2 C6 117.2(2)
N2 C10 C11 120.1(2)
N2 C10 C9 121.2(2)
C11 C10 C9 118.7(2)
C12 C11 C10 121.5(3)
C12 C11 H11A 119.3
C10 C11 H11A 119.3
N1 C1 C6 121.2(2)
N1 C1 C2 119.7(3)
C6 C1 C2 119.1(3)
N4 C12 C11 121.7(3)
N4 C12 C7 118.4(3)
C11 C12 C7 119.8(3)
C7 C8 C9 122.2(3)
C7 C8 H8A 118.9
C9 C8 H8A 118.9
N1 C9 C8 120.5(3)
N1 C9 C10 121.1(2)
C8 C9 C10 118.4(2)
C12 N4 H4B 113(3)
C12 N4 H4C 118(2)
H4B N4 H4C 128(4)
C7 N3 H3B 117(3)
C7 N3 H3C 120(3)
H3B N3 H3C 114(4)
C4 C5 C6 120.3(3)
C4 C5 H5A 119.9
C6 C5 H5A 119.9
N2 C6 C1 121.9(2)
N2 C6 C5 119.2(3)
C1 C6 C5 118.8(2)
C3 C2 C1 120.1(3)
C3 C2 H2A 119.9
C1 C2 H2A 119.9
C8 C7 N3 121.5(3)
C8 C7 C12 119.5(3)
N3 C7 C12 118.9(3)
C5 C4 C3 120.9(3)
C5 C4 H4A 119.6
C3 C4 H4A 119.6
C2 C3 C4 120.8(3)
C2 C3 H3A 119.6
C4 C3 H3A 119.6
H4WB O4W H4WA 108(2)
H3WB O3W H3WA 105(2)
H2WA O2W H2WB 109(2)
H1WA O1W H1WB 112(3)

loop_
_geom_bond_atom_site_label_1
_geom_bond_atom_site_label_2
_geom_bond_distance
N1 C9 1.333(3)
N1 C1 1.353(3)
N2 C10 1.335(3)
N2 C6 1.345(4)
C10 C11 1.421(4)
C10 C9 1.449(4)
C11 C12 1.367(4)
C11 H11A 0.9300
C1 C6 1.417(4)
C1 C2 1.417(4)
C12 N4 1.366(4)
C12 C7 1.450(4)
C8 C7 1.366(4)
C8 C9 1.410(4)
C8 H8A 0.9300
N4 H4B 0.895(10)
N4 H4C 0.90(3)
N3 C7 1.374(4)
N3 H3B 0.906(10)
N3 H3C 0.895(11)
C5 C4 1.353(5)
C5 C6 1.425(4)
C5 H5A 0.9300
C2 C3 1.363(4)
C2 H2A 0.9300
C4 C3 1.400(4)
C4 H4A 0.9300
C3 H3A 0.9300
O4W H4WB 0.867(17)
O4W H4WA 0.855(19)
O3W H3WB 0.872(19)
O3W H3WA 0.883(19)
O2W H2WA 0.837(19)
O2W H2WB 0.87(4)
O1W H1WA 0.84(6)
O1W H1WB 0.849(18)

loop_
_geom_hbond_atom_site_label_D
_geom_hbond_atom_site_label_H
_geom_hbond_atom_site_label_A
_geom_hbond_site_symmetry_A
_geom_hbond_distance_DH
_geom_hbond_distance_HA
_geom_hbond_distance_DA
_geom_hbond_angle_DHA
N4 H4B O2W 1_554 0.895(10) 2.218(12) 3.105(5) 171(3)
N4 H4C N4 4_554 0.90(3) 2.58(3) 3.198(3) 126(3)
N3 H3B O1W 2_664 0.906(10) 2.165(16) 3.048(6) 165(4)
N3 H3C N3 4_554 0.895(11) 2.33(2) 3.122(4) 147(3)
O4W H4WA O4W 2_654 0.855(19) 2.017(19) 2.871(3) 176(4)
O4W H4WB N2 . 0.867(17) 1.924(19) 2.787(3) 173(4)
O3W H3WB N1 . 0.872(19) 1.96(3) 2.801(3) 161(6)
O2W H2WA O4W 2_655 0.84(2) 2.01(2) 2.843(4) 178(5)
O1W H1WA O1W 4_655 0.84(6) 2.15(6) 2.860(7) 142(6)
O2W H2WB O2W 4_555 0.87(4) 1.97(4) 2.812(5) 161(3)
O1W H1WB O3W . 0.85(3) 2.09(3) 2.882(6) 155(5)

loop_
_geom_torsion_atom_site_label_1
_geom_torsion_atom_site_label_2
_geom_torsion_atom_site_label_3
_geom_torsion_atom_site_label_4
_geom_torsion
C6 N2 C10 C11 179.8(2)
C6 N2 C10 C9 0.4(4)
N2 C10 C11 C12 -179.2(2)
C9 C10 C11 C12 0.2(4)
C9 N1 C1 C6 -0.3(4)
C9 N1 C1 C2 -179.2(2)
C10 C11 C12 N4 -176.0(3)
C10 C11 C12 C7 0.2(4)
C1 N1 C9 C8 -179.3(2)
C1 N1 C9 C10 0.2(4)
C7 C8 C9 N1 179.2(2)
C7 C8 C9 C10 -0.2(4)
N2 C10 C9 N1 -0.3(3)
C11 C10 C9 N1 -179.6(3)
N2 C10 C9 C8 179.2(3)
C11 C10 C9 C8 -0.2(3)
C10 N2 C6 C1 -0.5(4)
C10 N2 C6 C5 179.0(2)
N1 C1 C6 N2 0.5(4)
C2 C1 C6 N2 179.4(3)
N1 C1 C6 C5 -179.0(3)
C2 C1 C6 C5 0.0(4)
C4 C5 C6 N2 -179.2(3)
C4 C5 C6 C1 0.2(4)
N1 C1 C2 C3 179.0(3)
C6 C1 C2 C3 0.0(4)
C9 C8 C7 N3 175.9(3)
C9 C8 C7 C12 0.6(4)
N4 C12 C7 C8 175.8(3)
C11 C12 C7 C8 -0.6(4)
N4 C12 C7 N3 0.4(4)
C11 C12 C7 N3 -176.0(3)
C6 C5 C4 C3 -0.5(4)
C1 C2 C3 C4 -0.3(5)
C5 C4 C3 C2 0.5(5)

loop_
_cod_related_entry_id
_cod_related_entry_database
_cod_related_entry_code
1 ChemSpider 30655504
